data_4104767
loop_
_publ_author_name
'Sensuke Ogoshi'
'Toshifumi Haba'
'Masato Ohashi'

_publ_contact_author_address
;
                   Department of Applied Chemistry
                   Faculty of Engineering 
                   Osaka University
                   Suita, Osaka, 565-0871
                   Japan
;
_publ_contact_author_email ogoshi@chem.eng.osaka-u.ac.jp
_publ_contact_author_fax ' +81 6 6879 7394 '
_publ_contact_author_name ' Prof. Sensuke Ogoshi '
_publ_contact_author_phone ' +81 6 6879 7393'
_publ_section_title
;
 Nickel-Catalyzed Direct Conjugate Addition of Simple Alkenes to Enones
;
_journal_name_full 'Journal of the American Chemical Society'
_journal_page_first 10350
_journal_page_last 10351
_journal_paper_doi 10.1021/ja903510u
_journal_volume 131
_journal_year 2009
_chemical_formula_moiety 'C48 H78 Ni2 O2 P2'
_chemical_formula_sum 'C48 H78 Ni2 O2 P2'
_chemical_formula_weight 866.46
_chemical_name_systematic
;
 ?
;
_space_group_IT_number 14
_symmetry_cell_setting monoclinic
_symmetry_Int_Tables_number 14
_symmetry_space_group_name_Hall '-P 2yn'
_symmetry_space_group_name_H-M 'P 1 21/n 1'
_atom_sites_solution_hydrogens geom
_atom_sites_solution_primary direct
_atom_sites_solution_secondary difmap
_audit_creation_method SHELXL-97
_cell_angle_alpha 90.00
_cell_angle_beta 97.5200(15)
_cell_angle_gamma 90.00
_cell_formula_units_Z 2
_cell_length_a 9.7889(5)
_cell_length_b 17.4930(9)
_cell_length_c 14.3574(8)
_cell_measurement_reflns_used 16123
_cell_measurement_temperature 273(2)
_cell_measurement_theta_max 29.98
_cell_measurement_theta_min 3.09
_cell_volume 2437.4(2)
_computing_cell_refinement 'Rigaku/RAPID Diffractometer Control'
_computing_data_collection 'Rigaku/RAPID Diffractometer Control'
_computing_data_reduction 'teXsan: PROCESS (MSC)'
_computing_molecular_graphics 'Ortep-3 (Louis J. Farrugia, 1999)'
_computing_publication_material 'SHELXL-97 and modified'
_computing_structure_refinement 'SHELXL-97 (Sheldrick, 1999)'
_computing_structure_solution 'PATTY (Bueskens, et al., 1994)'
_diffrn_ambient_temperature 273(2)
_diffrn_detector_area_resol_mean 10.00
_diffrn_measured_fraction_theta_full 0.990
_diffrn_measured_fraction_theta_max 0.990
_diffrn_measurement_device_type 'Rigaku R-AXIS RAPID'
_diffrn_measurement_method \w
_diffrn_radiation_detector 'imaging plate'
_diffrn_radiation_monochromator graphite
_diffrn_radiation_source 'fine-focus sealed tube'
_diffrn_radiation_type MoK\a
_diffrn_radiation_wavelength 0.71074
_diffrn_reflns_av_R_equivalents 0.0374
_diffrn_reflns_av_sigmaI/netI 0.0361
_diffrn_reflns_limit_h_max 12
_diffrn_reflns_limit_h_min -13
_diffrn_reflns_limit_k_max 24
_diffrn_reflns_limit_k_min -24
_diffrn_reflns_limit_l_max 20
_diffrn_reflns_limit_l_min -20
_diffrn_reflns_number 26116
_diffrn_reflns_theta_full 30.00
_diffrn_reflns_theta_max 30.00
_diffrn_reflns_theta_min 3.09
_exptl_absorpt_coefficient_mu 0.872
_exptl_absorpt_correction_T_max 0.85
_exptl_absorpt_correction_T_min 0.40
_exptl_absorpt_correction_type multi-scan
_exptl_absorpt_process_details
;
Higashi, T. (1999). Abscor - empirical Absorption Correction based on
Fourier Series Approximation. Rigaku Corporation, Tokyo, Japan.
;
_exptl_crystal_colour brown
_exptl_crystal_density_diffrn 1.181
_exptl_crystal_description platelet
_exptl_crystal_F_000 936
_exptl_crystal_size_max 1.30
_exptl_crystal_size_mid 0.30
_exptl_crystal_size_min 0.20
_refine_diff_density_max 0.342
_refine_diff_density_min -0.341
_refine_diff_density_rms 0.049
_refine_ls_extinction_method none
_refine_ls_goodness_of_fit_ref 1.062
_refine_ls_hydrogen_treatment constr
_refine_ls_matrix_type full
_refine_ls_number_parameters 297
_refine_ls_number_reflns 7031
_refine_ls_number_restraints 0
_refine_ls_restrained_S_all 1.062
_refine_ls_R_factor_all 0.0694
_refine_ls_R_factor_gt 0.0374
_refine_ls_shift/su_max 0.001
_refine_ls_shift/su_mean 0.000
_refine_ls_structure_factor_coef Fsqd
_refine_ls_weighting_details 'calc w=1/[\s^2^(Fo^2^)+(0.0539P)^2^+0.0337P] where P=(Fo^2^+2Fc^2^)/3'
_refine_ls_weighting_scheme calc
_refine_ls_wR_factor_gt 0.0934
_refine_ls_wR_factor_ref 0.1109
_reflns_number_gt 4479
_reflns_number_total 7031
_reflns_threshold_expression >2sigma(I)
_cod_data_source_file ja903510u_si_003_1.cif
_cod_data_source_block complex2b
_cod_original_sg_symbol_Hall '-p 2yn'
_cod_original_sg_symbol_H-M 'P 21/n'
_cod_database_code 4104767

loop_
_symmetry_equiv_pos_as_xyz
'x, y, z'
'x+1/2, -y+1/2, z+1/2'
'-x, -y, -z'
'-x-1/2, y-1/2, -z-1/2'

loop_
_atom_site_label
_atom_site_type_symbol
_atom_site_fract_x
_atom_site_fract_y
_atom_site_fract_z
_atom_site_U_iso_or_equiv
_atom_site_adp_type
_atom_site_occupancy
_atom_site_symmetry_multiplicity
_atom_site_calc_flag
_atom_site_refinement_flags
_atom_site_disorder_assembly
_atom_site_disorder_group
Ni1 Ni 0.51552(2) 0.964162(13) 0.870425(14) 0.04652(9) Uani 1 1 d . . .
P1 P 0.53876(5) 0.84271(3) 0.84010(3) 0.05190(13) Uani 1 1 d . B .
O1 O 0.35457(13) 1.03698(7) 1.01707(8) 0.0526(3) Uani 1 1 d . . .
C1 C 0.35988(19) 1.05306(10) 0.93054(12) 0.0475(4) Uani 1 1 d . . .
C2 C 0.47747(19) 1.07660(11) 0.89152(13) 0.0503(4) Uani 1 1 d . . .
H2 H 0.5473 1.1016 0.9365 0.060 Uiso 1 1 calc R . .
C3 C 0.4564(2) 1.11433(12) 0.79543(14) 0.0593(5) Uani 1 1 d . . .
H3 H 0.4090 1.1632 0.8002 0.071 Uiso 1 1 calc R . .
C4 C 0.5906(3) 1.12854(17) 0.7571(2) 0.0881(8) Uani 1 1 d . . .
H4A H 0.5722 1.1517 0.6961 0.132 Uiso 1 1 calc R . .
H4B H 0.6377 1.0809 0.7522 0.132 Uiso 1 1 calc R . .
H4C H 0.6472 1.1621 0.7987 0.132 Uiso 1 1 calc R . .
C5 C 0.3605(2) 1.05963(11) 0.73420(13) 0.0559(5) Uani 1 1 d . . .
H5 H 0.3487 1.0766 0.6686 0.067 Uiso 1 1 calc R . .
C6 C 0.4267(2) 0.97962(11) 0.74294(12) 0.0581(5) Uani 1 1 d . . .
H6A H 0.4941 0.9750 0.6994 0.070 Uiso 1 1 calc R . .
H6B H 0.3565 0.9409 0.7273 0.070 Uiso 1 1 calc R . .
C7 C 0.22499(19) 1.05072(10) 0.86835(13) 0.0485(4) Uani 1 1 d . . .
C8 C 0.2245(2) 1.05678(10) 0.77066(13) 0.0513(4) Uani 1 1 d . . .
C9 C 0.0979(2) 1.05611(13) 0.71336(15) 0.0659(6) Uani 1 1 d . . .
H9 H 0.0956 1.0594 0.6485 0.079 Uiso 1 1 calc R . .
C10 C -0.0239(2) 1.05070(15) 0.75152(18) 0.0749(7) Uani 1 1 d . . .
H10 H -0.1074 1.0512 0.7122 0.090 Uiso 1 1 calc R . .
C11 C -0.0231(2) 1.04450(14) 0.84740(18) 0.0748(7) Uani 1 1 d . . .
H11 H -0.1055 1.0403 0.8727 0.090 Uiso 1 1 calc R . .
C12 C 0.1022(2) 1.04459(13) 0.90592(15) 0.0620(5) Uani 1 1 d . . .
H12 H 0.1034 1.0405 0.9706 0.074 Uiso 1 1 calc R . .
C21 C 0.6422(2) 0.79041(12) 0.93553(14) 0.0626(5) Uani 1 1 d . . .
H21A H 0.7323 0.8143 0.9461 0.075 Uiso 1 1 calc R . .
H21B H 0.5996 0.7978 0.9922 0.075 Uiso 1 1 calc R . .
C22 C 0.6640(3) 0.70566(13) 0.92435(16) 0.0744(6) Uani 1 1 d . . .
H22A H 0.7100 0.6973 0.8693 0.089 Uiso 1 1 calc R . .
H22B H 0.5747 0.6808 0.9133 0.089 Uiso 1 1 calc R . .
C23 C 0.7481(4) 0.66838(16) 1.0083(2) 0.1115(12) Uani 1 1 d . . .
H23A H 0.8373 0.6932 1.0196 0.134 Uiso 1 1 calc R . .
H23B H 0.7020 0.6765 1.0634 0.134 Uiso 1 1 calc R . .
C24 C 0.7692(6) 0.5843(2) 0.9963(2) 0.157(2) Uani 1 1 d . . .
H24A H 0.8339 0.5656 1.0472 0.236 Uiso 1 1 calc R . .
H24B H 0.8044 0.5753 0.9379 0.236 Uiso 1 1 calc R . .
H24C H 0.6830 0.5582 0.9960 0.236 Uiso 1 1 calc R . .
C31 C 0.6174(3) 0.82078(13) 0.73486(15) 0.0746(6) Uani 1 1 d . B .
H31A H 0.6246 0.7657 0.7293 0.089 Uiso 1 1 calc R . .
H31B H 0.5570 0.8390 0.6804 0.089 Uiso 1 1 calc R . .
C32 C 0.7573(3) 0.85499(19) 0.7334(2) 0.1061(10) Uani 1 1 d . . .
H32A H 0.8279 0.8270 0.7731 0.127 Uiso 1 1 calc R A 1
H32B H 0.7599 0.9084 0.7518 0.127 Uiso 1 1 calc R A 1
C33A C 0.7728(19) 0.8442(13) 0.6181(11) 0.106(4) Uani 0.385(16) 1 d P B 1
H33A H 0.7531 0.7919 0.5984 0.127 Uiso 0.385(16) 1 calc PR B 1
H33B H 0.7092 0.8778 0.5801 0.127 Uiso 0.385(16) 1 calc PR B 1
C34A C 0.9209(18) 0.8648(9) 0.6075(12) 0.162(7) Uani 0.385(16) 1 d P B 1
H34A H 0.9380 0.8539 0.5445 0.243 Uiso 0.385(16) 1 calc PR B 1
H34B H 0.9825 0.8353 0.6510 0.243 Uiso 0.385(16) 1 calc PR B 1
H34C H 0.9357 0.9182 0.6203 0.243 Uiso 0.385(16) 1 calc PR B 1
C33B C 0.8368(13) 0.8481(8) 0.6530(9) 0.129(4) Uani 0.615(16) 1 d P B 2
H33C H 0.9283 0.8690 0.6707 0.154 Uiso 0.615(16) 1 calc PR B 2
H33D H 0.8467 0.7944 0.6383 0.154 Uiso 0.615(16) 1 calc PR B 2
C34B C 0.7737(18) 0.8864(6) 0.5722(6) 0.186(7) Uani 0.615(16) 1 d P B 2
H34D H 0.8401 0.8944 0.5296 0.280 Uiso 0.615(16) 1 calc PR B 2
H34E H 0.7389 0.9348 0.5899 0.280 Uiso 0.615(16) 1 calc PR B 2
H34F H 0.6990 0.8560 0.5421 0.280 Uiso 0.615(16) 1 calc PR B 2
C41 C 0.3777(3) 0.78906(16) 0.8187(2) 0.0859(8) Uani 1 1 d . . .
H41A H 0.3213 0.8157 0.7682 0.103 Uiso 1 1 calc R C 3
H41B H 0.4012 0.7402 0.7930 0.103 Uiso 1 1 calc R C 3
C42A C 0.2918(8) 0.7726(6) 0.8843(6) 0.089(2) Uani 0.449(9) 1 d P D 3
H42A H 0.3446 0.7662 0.9458 0.107 Uiso 0.449(9) 1 calc PR D 3
H42B H 0.2410 0.7259 0.8678 0.107 Uiso 0.449(9) 1 calc PR D 3
C43A C 0.1954(9) 0.8388(5) 0.8845(7) 0.109(3) Uani 0.449(9) 1 d P D 3
H43A H 0.1457 0.8461 0.8221 0.131 Uiso 0.449(9) 1 calc PR D 3
H43B H 0.2467 0.8851 0.9025 0.131 Uiso 0.449(9) 1 calc PR D 3
C44A C 0.0948(16) 0.8223(15) 0.954(2) 0.166(8) Uani 0.449(9) 1 d P D 3
H44A H 0.0037 0.8169 0.9207 0.248 Uiso 0.449(9) 1 calc PR D 3
H44B H 0.0962 0.8638 0.9978 0.248 Uiso 0.449(9) 1 calc PR D 3
H44C H 0.1210 0.7759 0.9872 0.248 Uiso 0.449(9) 1 calc PR D 3
C42B C 0.2853(6) 0.8158(4) 0.9022(4) 0.0744(16) Uani 0.551(9) 1 d P D 4
H42C H 0.3312 0.7996 0.9629 0.089 Uiso 0.551(9) 1 calc PR D 4
H42D H 0.2778 0.8711 0.9027 0.089 Uiso 0.551(9) 1 calc PR D 4
C43B C 0.1429(5) 0.7810(4) 0.8854(5) 0.101(2) Uani 0.551(9) 1 d P D 4
H43C H 0.1508 0.7257 0.8880 0.121 Uiso 0.551(9) 1 calc PR D 4
H43D H 0.0996 0.7948 0.8231 0.121 Uiso 0.551(9) 1 calc PR D 4
C44B C 0.0521(14) 0.8076(14) 0.9578(13) 0.147(5) Uani 0.551(9) 1 d P D 4
H44D H -0.0328 0.7794 0.9497 0.221 Uiso 0.551(9) 1 calc PR D 4
H44E H 0.0329 0.8611 0.9493 0.221 Uiso 0.551(9) 1 calc PR D 4
H44F H 0.0991 0.7990 1.0199 0.221 Uiso 0.551(9) 1 calc PR D 4

loop_
_atom_site_aniso_label
_atom_site_aniso_U_11
_atom_site_aniso_U_22
_atom_site_aniso_U_33
_atom_site_aniso_U_23
_atom_site_aniso_U_13
_atom_site_aniso_U_12
Ni1 0.05460(15) 0.05280(15) 0.03189(12) -0.00167(9) 0.00469(9) 0.00715(10)
P1 0.0583(3) 0.0542(3) 0.0428(2) -0.0034(2) 0.0048(2) 0.0054(2)
O1 0.0555(7) 0.0660(8) 0.0351(6) -0.0027(5) 0.0017(5) 0.0055(6)
C1 0.0555(9) 0.0471(9) 0.0391(9) -0.0041(7) 0.0033(7) 0.0045(8)
C2 0.0548(9) 0.0509(9) 0.0445(9) -0.0044(8) 0.0033(8) 0.0012(8)
C3 0.0656(11) 0.0568(11) 0.0566(12) 0.0095(9) 0.0122(9) 0.0014(10)
C4 0.0806(16) 0.104(2) 0.0827(18) 0.0191(15) 0.0231(13) -0.0099(15)
C5 0.0711(12) 0.0598(11) 0.0361(9) 0.0095(8) 0.0050(8) 0.0067(10)
C6 0.0767(12) 0.0640(12) 0.0325(8) -0.0013(8) 0.0035(8) 0.0124(10)
C7 0.0552(9) 0.0465(9) 0.0419(9) 0.0018(7) -0.0012(8) 0.0030(8)
C8 0.0610(10) 0.0466(9) 0.0445(10) 0.0044(7) -0.0001(8) 0.0041(8)
C9 0.0767(14) 0.0712(13) 0.0460(11) 0.0081(9) -0.0064(10) 0.0090(11)
C10 0.0611(12) 0.0915(17) 0.0668(14) 0.0076(12) -0.0115(11) -0.0004(12)
C11 0.0543(11) 0.0988(18) 0.0698(15) 0.0136(12) 0.0027(10) 0.0032(12)
C12 0.0597(11) 0.0768(14) 0.0489(11) 0.0058(9) 0.0050(9) 0.0025(10)
C21 0.0716(12) 0.0633(12) 0.0508(11) -0.0013(9) -0.0002(9) 0.0088(10)
C22 0.1017(17) 0.0629(13) 0.0561(13) -0.0016(10) 0.0006(12) 0.0152(12)
C23 0.175(3) 0.0785(17) 0.0693(17) 0.0033(13) -0.0293(19) 0.028(2)
C24 0.284(6) 0.096(2) 0.076(2) 0.0107(17) -0.034(3) 0.058(3)
C31 0.1101(18) 0.0650(13) 0.0509(12) -0.0100(10) 0.0190(12) 0.0158(13)
C32 0.108(2) 0.113(2) 0.110(2) 0.0043(19) 0.0615(19) 0.0152(18)
C33A 0.120(11) 0.126(9) 0.079(9) -0.016(8) 0.037(6) 0.010(9)
C34A 0.154(13) 0.185(13) 0.173(13) -0.066(10) 0.117(11) -0.047(10)
C33B 0.149(9) 0.141(7) 0.110(8) 0.013(7) 0.074(6) 0.008(7)
C34B 0.33(2) 0.147(7) 0.102(6) 0.035(5) 0.093(8) -0.004(9)
C41 0.0708(14) 0.0866(18) 0.0951(19) 0.0094(15) -0.0088(14) -0.0126(13)
C42A 0.085(4) 0.071(5) 0.110(6) -0.004(4) 0.012(4) -0.016(4)
C43A 0.084(5) 0.086(6) 0.157(8) 0.005(5) 0.019(5) 0.003(5)
C44A 0.090(11) 0.150(13) 0.269(19) -0.023(11) 0.071(11) 0.022(9)
C42B 0.062(3) 0.068(4) 0.093(4) -0.017(3) 0.008(2) -0.010(3)
C43B 0.064(3) 0.111(5) 0.127(5) -0.029(4) 0.014(3) -0.018(3)
C44B 0.076(7) 0.228(15) 0.144(9) -0.025(8) 0.039(6) 0.003(7)

loop_
_atom_type_symbol
_atom_type_description
_atom_type_scat_dispersion_real
_atom_type_scat_dispersion_imag
_atom_type_scat_source
C C 0.0033 0.0016 'International Tables Vol C Tables 4.2.6.8 and 6.1.1.4'
H H 0.0000 0.0000 'International Tables Vol C Tables 4.2.6.8 and 6.1.1.4'
O O 0.0106 0.0060 'International Tables Vol C Tables 4.2.6.8 and 6.1.1.4'
Ni Ni 0.3393 1.1124 'International Tables Vol C Tables 4.2.6.8 and 6.1.1.4'
P P 0.1023 0.0942 'International Tables Vol C Tables 4.2.6.8 and 6.1.1.4'

loop_
_geom_angle_atom_site_label_1
_geom_angle_atom_site_label_2
_geom_angle_atom_site_label_3
_geom_angle
_geom_angle_site_symmetry_1
_geom_angle_site_symmetry_3
O1 Ni1 C6 163.88(8) 3_677 .
O1 Ni1 C2 89.93(6) 3_677 .
C6 Ni1 C2 86.41(8) . .
O1 Ni1 P1 94.74(4) 3_677 .
C6 Ni1 P1 89.60(6) . .
C2 Ni1 P1 174.95(5) . .
O1 Ni1 C1 94.90(5) 3_677 .
C6 Ni1 C1 91.24(7) . .
C2 Ni1 C1 35.57(7) . .
P1 Ni1 C1 141.63(5) . .
C31 P1 C41 101.61(13) . .
C31 P1 C21 105.18(11) . .
C41 P1 C21 104.43(12) . .
C31 P1 Ni1 115.81(8) . .
C41 P1 Ni1 115.01(10) . .
C21 P1 Ni1 113.38(7) . .
C1 O1 Ni1 135.34(13) . 3_677
O1 C1 C2 126.14(16) . .
O1 C1 C7 115.37(17) . .
C2 C1 C7 118.37(16) . .
O1 C1 Ni1 108.23(12) . .
C2 C1 Ni1 57.20(10) . .
C7 C1 Ni1 108.56(11) . .
C1 C2 C3 117.92(16) . .
C1 C2 Ni1 87.22(12) . .
C3 C2 Ni1 106.92(13) . .
C1 C2 H2 113.9 . .
C3 C2 H2 113.9 . .
Ni1 C2 H2 113.9 . .
C4 C3 C2 112.42(18) . .
C4 C3 C5 113.0(2) . .
C2 C3 C5 104.46(16) . .
C4 C3 H3 108.9 . .
C2 C3 H3 108.9 . .
C5 C3 H3 108.9 . .
C3 C4 H4A 109.5 . .
C3 C4 H4B 109.5 . .
H4A C4 H4B 109.5 . .
C3 C4 H4C 109.5 . .
H4A C4 H4C 109.5 . .
H4B C4 H4C 109.5 . .
C8 C5 C3 109.06(16) . .
C8 C5 C6 109.02(17) . .
C3 C5 C6 107.49(16) . .
C8 C5 H5 110.4 . .
C3 C5 H5 110.4 . .
C6 C5 H5 110.4 . .
C5 C6 Ni1 109.60(12) . .
C5 C6 H6A 109.8 . .
Ni1 C6 H6A 109.8 . .
C5 C6 H6B 109.8 . .
Ni1 C6 H6B 109.8 . .
H6A C6 H6B 108.2 . .
C12 C7 C8 120.30(17) . .
C12 C7 C1 120.89(17) . .
C8 C7 C1 118.78(18) . .
C9 C8 C7 118.3(2) . .
C9 C8 C5 123.87(18) . .
C7 C8 C5 117.71(16) . .
C10 C9 C8 120.9(2) . .
C10 C9 H9 119.5 . .
C8 C9 H9 119.5 . .
C9 C10 C11 120.6(2) . .
C9 C10 H10 119.7 . .
C11 C10 H10 119.7 . .
C10 C11 C12 119.4(2) . .
C10 C11 H11 120.3 . .
C12 C11 H11 120.3 . .
C7 C12 C11 120.4(2) . .
C7 C12 H12 119.8 . .
C11 C12 H12 119.8 . .
C22 C21 P1 118.78(15) . .
C22 C21 H21A 107.6 . .
P1 C21 H21A 107.6 . .
C22 C21 H21B 107.6 . .
P1 C21 H21B 107.6 . .
H21A C21 H21B 107.1 . .
C21 C22 C23 114.0(2) . .
C21 C22 H22A 108.7 . .
C23 C22 H22A 108.7 . .
C21 C22 H22B 108.7 . .
C23 C22 H22B 108.7 . .
H22A C22 H22B 107.6 . .
C24 C23 C22 113.5(2) . .
C24 C23 H23A 108.9 . .
C22 C23 H23A 108.9 . .
C24 C23 H23B 108.9 . .
C22 C23 H23B 108.9 . .
H23A C23 H23B 107.7 . .
C23 C24 H24A 109.5 . .
C23 C24 H24B 109.5 . .
H24A C24 H24B 109.5 . .
C23 C24 H24C 109.5 . .
H24A C24 H24C 109.5 . .
H24B C24 H24C 109.5 . .
C32 C31 P1 114.46(18) . .
C32 C31 H31A 108.6 . .
P1 C31 H31A 108.6 . .
C32 C31 H31B 108.6 . .
P1 C31 H31B 108.6 . .
H31A C31 H31B 107.6 . .
C33B C32 C31 123.6(6) . .
C31 C32 C33A 99.7(7) . .
C33B C32 H32A 90.6 . .
C31 C32 H32A 111.8 . .
C33A C32 H32A 111.8 . .
C33B C32 H32B 107.1 . .
C31 C32 H32B 111.8 . .
C33A C32 H32B 111.8 . .
H32A C32 H32B 109.6 . .
C34A C33A C32 106.2(13) . .
C34A C33A H33A 110.5 . .
C32 C33A H33A 110.5 . .
C34A C33A H33B 110.5 . .
C32 C33A H33B 110.5 . .
H33A C33A H33B 108.7 . .
C34B C33B C32 112.6(12) . .
C34B C33B H33C 109.1 . .
C32 C33B H33C 109.1 . .
C34B C33B H33D 109.1 . .
C32 C33B H33D 109.1 . .
H33C C33B H33D 107.8 . .
C33B C34B H34D 109.5 . .
C33B C34B H34E 109.5 . .
H34D C34B H34E 109.5 . .
C33B C34B H34F 109.5 . .
H34D C34B H34F 109.5 . .
H34E C34B H34F 109.5 . .
C42A C41 P1 125.8(4) . .
C42B C41 P1 105.9(3) . .
C42A C41 H41A 105.9 . .
C42B C41 H41A 95.4 . .
P1 C41 H41A 105.9 . .
C42A C41 H41B 105.9 . .
C42B C41 H41B 134.5 . .
P1 C41 H41B 105.9 . .
H41A C41 H41B 106.2 . .
C41 C42A C43A 106.4(7) . .
C41 C42A H42A 110.4 . .
C43A C42A H42A 110.4 . .
C41 C42A H42B 110.4 . .
C43A C42A H42B 110.4 . .
H42A C42A H42B 108.6 . .
C42A C43A C44A 108.6(11) . .
C42A C43A H43A 110.0 . .
C44A C43A H43A 110.0 . .
C42A C43A H43B 110.0 . .
C44A C43A H43B 110.0 . .
H43A C43A H43B 108.3 . .
C43B C42B C41 110.5(5) . .
C43B C42B H42C 109.6 . .
C41 C42B H42C 109.6 . .
C43B C42B H42D 109.6 . .
C41 C42B H42D 109.6 . .
H42C C42B H42D 108.1 . .
C42B C43B C44B 112.1(8) . .
C42B C43B H43C 109.2 . .
C44B C43B H43C 109.2 . .
C42B C43B H43D 109.2 . .
C44B C43B H43D 109.2 . .
H43C C43B H43D 107.9 . .

loop_
_geom_bond_atom_site_label_1
_geom_bond_atom_site_label_2
_geom_bond_distance
_geom_bond_site_symmetry_2
Ni1 O1 1.9206(12) 3_677
Ni1 C6 1.9397(17) .
Ni1 C2 2.0319(19) .
Ni1 P1 2.1866(6) .
Ni1 C1 2.4143(18) .
P1 C31 1.824(2) .
P1 C41 1.826(2) .
P1 C21 1.838(2) .
O1 C1 1.281(2) .
O1 Ni1 1.9206(12) 3_677
C1 C2 1.406(3) .
C1 C7 1.495(2) .
C2 C3 1.519(3) .
C2 H2 0.9800 .
C3 C4 1.510(3) .
C3 C5 1.534(3) .
C3 H3 0.9800 .
C4 H4A 0.9600 .
C4 H4B 0.9600 .
C4 H4C 0.9600 .
C5 C8 1.494(3) .
C5 C6 1.541(3) .
C5 H5 0.9800 .
C6 H6A 0.9700 .
C6 H6B 0.9700 .
C7 C12 1.384(3) .
C7 C8 1.406(3) .
C8 C9 1.395(3) .
C9 C10 1.379(3) .
C9 H9 0.9300 .
C10 C11 1.380(3) .
C10 H10 0.9300 .
C11 C12 1.393(3) .
C11 H11 0.9300 .
C12 H12 0.9300 .
C21 C22 1.509(3) .
C21 H21A 0.9700 .
C21 H21B 0.9700 .
C22 C23 1.516(3) .
C22 H22A 0.9700 .
C22 H22B 0.9700 .
C23 C24 1.498(4) .
C23 H23A 0.9700 .
C23 H23B 0.9700 .
C24 H24A 0.9600 .
C24 H24B 0.9600 .
C24 H24C 0.9600 .
C31 C32 1.498(4) .
C31 H31A 0.9700 .
C31 H31B 0.9700 .
C32 C33B 1.478(11) .
C32 C33A 1.692(15) .
C32 H32A 0.9700 .
C32 H32B 0.9700 .
C33A C34A 1.52(3) .
C33A H33A 0.9700 .
C33A H33B 0.9700 .
C34A H34A 0.9600 .
C34A H34B 0.9600 .
C34A H34C 0.9600 .
C33B C34B 1.41(2) .
C33B H33C 0.9700 .
C33B H33D 0.9700 .
C34B H34D 0.9600 .
C34B H34E 0.9600 .
C34B H34F 0.9600 .
C41 C42A 1.372(8) .
C41 C42B 1.661(7) .
C41 H41A 0.9700 .
C41 H41B 0.9700 .
C42A C43A 1.494(13) .
C42A H42A 0.9700 .
C42A H42B 0.9700 .
C43A C44A 1.52(2) .
C43A H43A 0.9700 .
C43A H43B 0.9700 .
C44A H44A 0.9600 .
C44A H44B 0.9600 .
C44A H44C 0.9600 .
C42B C43B 1.511(9) .
C42B H42C 0.9700 .
C42B H42D 0.9700 .
C43B C44B 1.526(18) .
C43B H43C 0.9700 .
C43B H43D 0.9700 .
C44B H44D 0.9600 .
C44B H44E 0.9600 .
C44B H44F 0.9600 .

loop_
_geom_torsion_atom_site_label_1
_geom_torsion_atom_site_label_2
_geom_torsion_atom_site_label_3
_geom_torsion_atom_site_label_4
_geom_torsion
_geom_torsion_site_symmetry_1
O1 Ni1 P1 C31 -113.22(10) 3_677
C6 Ni1 P1 C31 51.23(11) .
C1 Ni1 P1 C31 142.73(11) .
O1 Ni1 P1 C41 128.59(11) 3_677
C6 Ni1 P1 C41 -66.95(13) .
C1 Ni1 P1 C41 24.54(13) .
O1 Ni1 P1 C21 8.51(9) 3_677
C6 Ni1 P1 C21 172.97(11) .
C1 Ni1 P1 C21 -95.54(11) .
Ni1 O1 C1 C2 0.3(3) 3_677
Ni1 O1 C1 C7 -175.65(11) 3_677
Ni1 O1 C1 Ni1 62.54(18) 3_677
O1 Ni1 C1 O1 -38.76(14) 3_677
C6 Ni1 C1 O1 156.16(14) .
C2 Ni1 C1 O1 -121.76(17) .
P1 Ni1 C1 O1 65.24(14) .
O1 Ni1 C1 C2 83.00(11) 3_677
C6 Ni1 C1 C2 -82.07(12) .
P1 Ni1 C1 C2 -173.00(9) .
O1 Ni1 C1 C7 -164.66(12) 3_677
C6 Ni1 C1 C7 30.26(13) .
C2 Ni1 C1 C7 112.34(17) .
P1 Ni1 C1 C7 -60.67(15) .
O1 C1 C2 C3 -162.86(18) .
C7 C1 C2 C3 13.0(2) .
Ni1 C1 C2 C3 107.70(17) .
O1 C1 C2 Ni1 89.44(18) .
C7 C1 C2 Ni1 -94.72(14) .
O1 Ni1 C2 C1 -98.53(10) 3_677
C6 Ni1 C2 C1 97.18(12) .
O1 Ni1 C2 C3 143.09(13) 3_677
C6 Ni1 C2 C3 -21.19(13) .
C1 Ni1 C2 C3 -118.37(17) .
C1 C2 C3 C4 -173.5(2) .
Ni1 C2 C3 C4 -77.5(2) .
C1 C2 C3 C5 -50.6(2) .
Ni1 C2 C3 C5 45.32(17) .
C4 C3 C5 C8 -172.95(17) .
C2 C3 C5 C8 64.57(19) .
C4 C3 C5 C6 69.0(2) .
C2 C3 C5 C6 -53.5(2) .
C8 C5 C6 Ni1 -81.30(18) .
C3 C5 C6 Ni1 36.8(2) .
O1 Ni1 C6 C5 -85.8(3) 3_677
C2 Ni1 C6 C5 -8.61(15) .
P1 Ni1 C6 C5 168.29(14) .
C1 Ni1 C6 C5 26.65(15) .
O1 C1 C7 C12 10.6(2) .
C2 C1 C7 C12 -165.69(18) .
Ni1 C1 C7 C12 132.22(16) .
O1 C1 C7 C8 -170.97(16) .
C2 C1 C7 C8 12.8(2) .
Ni1 C1 C7 C8 -49.34(18) .
C12 C7 C8 C9 -0.3(3) .
C1 C7 C8 C9 -178.70(16) .
C12 C7 C8 C5 -177.27(18) .
C1 C7 C8 C5 4.3(2) .
C3 C5 C8 C9 138.84(19) .
C6 C5 C8 C9 -104.1(2) .
C3 C5 C8 C7 -44.3(2) .
C6 C5 C8 C7 72.8(2) .
C7 C8 C9 C10 0.9(3) .
C5 C8 C9 C10 177.7(2) .
C8 C9 C10 C11 -1.1(4) .
C9 C10 C11 C12 0.7(4) .
C8 C7 C12 C11 -0.1(3) .
C1 C7 C12 C11 178.30(18) .
C10 C11 C12 C7 -0.1(3) .
C31 P1 C21 C22 -53.7(2) .
C41 P1 C21 C22 52.9(2) .
Ni1 P1 C21 C22 178.84(17) .
P1 C21 C22 C23 -178.7(2) .
C21 C22 C23 C24 -179.8(3) .
C41 P1 C31 C32 -177.6(2) .
C21 P1 C31 C32 -69.0(2) .
Ni1 P1 C31 C32 57.0(2) .
P1 C31 C32 C33B -176.7(7) .
P1 C31 C32 C33A -164.7(7) .
C33B C32 C33A C34A -14.0(19) .
C31 C32 C33A C34A -171.0(12) .
C31 C32 C33B C34B 65.8(12) .
C33A C32 C33B C34B 38(2) .
C31 P1 C41 C42A 165.6(5) .
C21 P1 C41 C42A 56.4(5) .
Ni1 P1 C41 C42A -68.5(5) .
C31 P1 C41 C42B -171.1(3) .
C21 P1 C41 C42B 79.7(3) .
Ni1 P1 C41 C42B -45.2(3) .
C42B C41 C42A C43A 35.5(8) .
P1 C41 C42A C43A 87.7(7) .
C41 C42A C43A C44A 178.2(12) .
C42A C41 C42B C43B -47.7(9) .
P1 C41 C42B C43B 174.1(5) .
C41 C42B C43B C44B -176.9(10) .
